data_7023503
loop_
_publ_author_name
'Li, Yan'
'Wang, Jinjin'
'Wu, Yile'
'Zhu, Hongping'
'Samuel, Prinson P.'
'Roesky, Herbert W.'

_publ_section_title
;
 Synthesis of metallasiloxanes of group 13-15 and their application in
 catalysis.
;
_journal_issue 37
_journal_name_full 'Dalton transactions (Cambridge, England : 2003)'
_journal_page_first 13715
_journal_page_last 13722
_journal_paper_doi 10.1039/c3dt51408k
_journal_volume 42
_journal_year 2013
_chemical_formula_sum 'C42 H80 Al2 N2 O6 Si4'
_chemical_formula_weight 875.40
_chemical_name_systematic
; 
 ? 
;
_space_group_IT_number 2
_symmetry_cell_setting triclinic
_symmetry_space_group_name_Hall '-P 1'
_symmetry_space_group_name_H-M 'P -1'
_atom_sites_solution_hydrogens geom
_atom_sites_solution_primary direct
_atom_sites_solution_secondary difmap
_audit_creation_method SHELXL-97
_cell_angle_alpha 97.36(3)
_cell_angle_beta 97.64(3)
_cell_angle_gamma 114.32(3)
_cell_formula_units_Z 1
_cell_length_a 10.273(2)
_cell_length_b 11.090(2)
_cell_length_c 12.605(3)
_cell_measurement_reflns_used 3916
_cell_measurement_temperature 173(2)
_cell_measurement_theta_max 54.75
_cell_measurement_theta_min 6.08
_cell_volume 1270.1(6)
_computing_cell_refinement 'rapid auto (rigaku 2004)'
_computing_data_collection 'rapid auto (rigaku 2004)'
_computing_data_reduction 'rapid auto (rigaku 2004)'
_computing_molecular_graphics 'Bruker SHELXTL'
_computing_publication_material 'Bruker SHELXTL'
_computing_structure_refinement 'SHELXL-97 (Sheldrick, 1997)'
_computing_structure_solution 'SHELXS-97 (Sheldrick, 1990)'
_diffrn_ambient_temperature 173(2)
_diffrn_measured_fraction_theta_full 0.980
_diffrn_measured_fraction_theta_max 0.980
_diffrn_measurement_device_type 'rigaku raxis rapid IP area detector'
_diffrn_measurement_method 'omega scans'
_diffrn_radiation_monochromator graphite
_diffrn_radiation_source 'rotating anode'
_diffrn_radiation_type MoK\a
_diffrn_radiation_wavelength 0.71073
_diffrn_reflns_av_R_equivalents 0.1024
_diffrn_reflns_av_unetI/netI 0.1285
_diffrn_reflns_limit_h_max 12
_diffrn_reflns_limit_h_min -12
_diffrn_reflns_limit_k_max 13
_diffrn_reflns_limit_k_min -13
_diffrn_reflns_limit_l_max 15
_diffrn_reflns_limit_l_min -14
_diffrn_reflns_number 10419
_diffrn_reflns_theta_full 26.00
_diffrn_reflns_theta_max 26.00
_diffrn_reflns_theta_min 3.04
_exptl_absorpt_coefficient_mu 0.194
_exptl_absorpt_correction_T_max 0.9641
_exptl_absorpt_correction_T_min 0.9441
_exptl_absorpt_correction_type 'empirical absorption correction'
_exptl_absorpt_process_details 'ABSCOR by T.Higashi 8 March, 1995'
_exptl_crystal_colour colorless
_exptl_crystal_density_diffrn 1.144
_exptl_crystal_density_meas ?
_exptl_crystal_density_method 'not measured'
_exptl_crystal_description block
_exptl_crystal_F_000 476
_exptl_crystal_size_max 0.30
_exptl_crystal_size_mid 0.20
_exptl_crystal_size_min 0.19
_refine_diff_density_max 0.347
_refine_diff_density_min -0.348
_refine_diff_density_rms 0.065
_refine_ls_extinction_method none
_refine_ls_goodness_of_fit_ref 1.012
_refine_ls_hydrogen_treatment 'refined in a riding mode to the carrier atom'
_refine_ls_matrix_type full
_refine_ls_number_parameters 262
_refine_ls_number_reflns 4893
_refine_ls_number_restraints 0
_refine_ls_restrained_S_all 1.012
_refine_ls_R_factor_all 0.1312
_refine_ls_R_factor_gt 0.0725
_refine_ls_shift/su_max 0.043
_refine_ls_shift/su_mean 0.001
_refine_ls_structure_factor_coef Fsqd
_refine_ls_weighting_details 'calc w=1/[\s^2^(Fo^2^)+(0.0638P)^2^+0.0000P] where P=(Fo^2^+2Fc^2^)/3'
_refine_ls_weighting_scheme calc
_refine_ls_wR_factor_gt 0.1384
_refine_ls_wR_factor_ref 0.1565
_reflns_number_gt 2818
_reflns_number_total 4893
_reflns_threshold_expression >2sigma(I)
_cod_data_source_file c3dt51408k.txt
_cod_data_source_block compound_4
_cod_depositor_comments
;
The following automatic conversions were performed:

'_symmetry_cell_setting' value 'Triclinic' changed to 'triclinic'
according to /home/saulius/struct/CIF-dictionaries/cif_core.dic
dictionary named 'cif_core.dic' version 2.4.2 from 2011-04-26.

Automatic conversion script
Id: cif_fix_values 1891 2012-01-12 08:04:46Z andrius 

The following automatic conversions were performed:

'_exptl_crystal_density_meas' value 'not measured' was changed to '?'
- the value is perceived as not measured.

Automatic conversion script
Id: cif_fix_values 3008 2015-01-20 13:52:24Z robertas 
;
_cod_original_cell_volume 1270.1(4)
_cod_original_sg_symbol_H-M P-1
_cod_database_code 7023503

loop_
_symmetry_equiv_pos_as_xyz
'x, y, z'
'-x, -y, -z'

loop_
_atom_site_label
_atom_site_type_symbol
_atom_site_fract_x
_atom_site_fract_y
_atom_site_fract_z
_atom_site_U_iso_or_equiv
_atom_site_adp_type
_atom_site_occupancy
_atom_site_symmetry_multiplicity
_atom_site_calc_flag
_atom_site_refinement_flags
Si1 Si 0.33542(10) 0.77403(10) 0.42551(7) 0.0318(3) Uani 1 1 d .
Si2 Si 0.03886(10) 0.61267(11) 0.26554(8) 0.0370(3) Uani 1 1 d .
Al1 Al 0.67993(11) 0.94733(11) 0.47456(8) 0.0321(3) Uani 1 1 d .
O1 O 0.5043(2) 0.8300(2) 0.41643(17) 0.0353(6) Uani 1 1 d .
O2 O 0.2970(2) 0.8923(2) 0.47718(17) 0.0360(6) Uani 1 1 d .
O3 O 0.7585(2) 0.9735(2) 0.34795(17) 0.0373(6) Uani 1 1 d .
N1 N 0.2297(3) 0.6977(3) 0.2936(2) 0.0290(7) Uani 1 1 d .
C1 C 0.7981(4) 0.8811(4) 0.5610(3) 0.0488(11) Uani 1 1 d .
H1A H 0.7590 0.8585 0.6264 0.073 Uiso 1 1 calc R
H1B H 0.8990 0.9513 0.5829 0.073 Uiso 1 1 calc R
H1C H 0.7958 0.8003 0.5173 0.073 Uiso 1 1 calc R
C2 C 0.2912(4) 0.6447(4) 0.5130(3) 0.0437(10) Uani 1 1 d .
H2B H 0.3450 0.6878 0.5883 0.066 Uiso 1 1 calc R
H2C H 0.3194 0.5743 0.4852 0.066 Uiso 1 1 calc R
H2D H 0.1862 0.6042 0.5116 0.066 Uiso 1 1 calc R
C3 C -0.0392(4) 0.6312(5) 0.1295(3) 0.0589(13) Uani 1 1 d .
H3A H -0.0206 0.7257 0.1322 0.088 Uiso 1 1 calc R
H3B H -0.1446 0.5737 0.1111 0.088 Uiso 1 1 calc R
H3C H 0.0068 0.6039 0.0737 0.088 Uiso 1 1 calc R
C4 C -0.0344(4) 0.6811(4) 0.3725(3) 0.0495(11) Uani 1 1 d .
H4A H 0.0034 0.6686 0.4437 0.074 Uiso 1 1 calc R
H4B H -0.1412 0.6333 0.3557 0.074 Uiso 1 1 calc R
H4C H -0.0040 0.7777 0.3744 0.074 Uiso 1 1 calc R
C5 C -0.0309(4) 0.4277(4) 0.2606(4) 0.0596(12) Uani 1 1 d .
H5A H 0.0139 0.4125 0.3281 0.089 Uiso 1 1 calc R
H5B H -0.0061 0.3860 0.1979 0.089 Uiso 1 1 calc R
H5C H -0.1371 0.3872 0.2532 0.089 Uiso 1 1 calc R
C6 C 0.7289(4) 0.8609(4) 0.2592(3) 0.0439(10) Uani 1 1 d .
H6A H 0.6256 0.8196 0.2204 0.053 Uiso 1 1 calc R
H6B H 0.7509 0.7907 0.2875 0.053 Uiso 1 1 calc R
C7 C 0.8296(4) 0.9248(4) 0.1848(3) 0.0545(11) Uani 1 1 d .
H7A H 0.7889 0.8746 0.1082 0.065 Uiso 1 1 calc R
H7B H 0.9273 0.9285 0.2084 0.065 Uiso 1 1 calc R
C8 C 0.8371(5) 1.0649(4) 0.1972(3) 0.0614(13) Uani 1 1 d .
H8A H 0.9273 1.1285 0.1780 0.074 Uiso 1 1 calc R
H8B H 0.7517 1.0641 0.1497 0.074 Uiso 1 1 calc R
C9 C 0.8366(4) 1.1040(4) 0.3154(3) 0.0403(9) Uani 1 1 d .
H9A H 0.9374 1.1534 0.3592 0.048 Uiso 1 1 calc R
H9B H 0.7849 1.1615 0.3249 0.048 Uiso 1 1 calc R
C11 C 0.2995(3) 0.7030(4) 0.2007(3) 0.0320(8) Uani 1 1 d .
C12 C 0.3397(4) 0.6004(4) 0.1644(3) 0.0380(9) Uani 1 1 d .
C13 C 0.4005(4) 0.6056(4) 0.0710(3) 0.0460(10) Uani 1 1 d .
H13A H 0.4274 0.5364 0.0458 0.055 Uiso 1 1 calc R
C14 C 0.4223(4) 0.7086(4) 0.0150(3) 0.0464(10) Uani 1 1 d .
H14A H 0.4613 0.7093 -0.0493 0.056 Uiso 1 1 calc R
C15 C 0.3866(4) 0.8113(4) 0.0533(3) 0.0434(10) Uani 1 1 d .
H15A H 0.4037 0.8835 0.0156 0.052 Uiso 1 1 calc R
C16 C 0.3265(3) 0.8114(3) 0.1456(3) 0.0327(9) Uani 1 1 d .
C121 C 0.3250(4) 0.4871(4) 0.2252(3) 0.0413(9) Uani 1 1 d .
H12A H 0.2631 0.4890 0.2797 0.050 Uiso 1 1 calc R
C122 C 0.4730(4) 0.5080(4) 0.2884(3) 0.0594(12) Uani 1 1 d .
H12B H 0.5154 0.5924 0.3432 0.089 Uiso 1 1 calc R
H12C H 0.5386 0.5129 0.2376 0.089 Uiso 1 1 calc R
H12D H 0.4599 0.4322 0.3250 0.089 Uiso 1 1 calc R
C123 C 0.2489(5) 0.3466(4) 0.1495(3) 0.0604(12) Uani 1 1 d .
H12E H 0.1554 0.3346 0.1077 0.091 Uiso 1 1 calc R
H12F H 0.2318 0.2769 0.1935 0.091 Uiso 1 1 calc R
H12G H 0.3112 0.3388 0.0990 0.091 Uiso 1 1 calc R
C161 C 0.2950(4) 0.9294(3) 0.1862(3) 0.0349(9) Uani 1 1 d .
H16A H 0.2301 0.9022 0.2399 0.042 Uiso 1 1 calc R
C162 C 0.4385(4) 1.0532(4) 0.2466(3) 0.0476(10) Uani 1 1 d .
H16B H 0.4852 1.0288 0.3078 0.071 Uiso 1 1 calc R
H16C H 0.4165 1.1278 0.2744 0.071 Uiso 1 1 calc R
H16D H 0.5046 1.0812 0.1958 0.071 Uiso 1 1 calc R
C163 C 0.2181(4) 0.9719(4) 0.0959(3) 0.0505(11) Uani 1 1 d .
H16E H 0.1316 0.8926 0.0532 0.076 Uiso 1 1 calc R
H16F H 0.2850 1.0110 0.0478 0.076 Uiso 1 1 calc R
H16G H 0.1886 1.0391 0.1288 0.076 Uiso 1 1 calc R

loop_
_atom_site_aniso_label
_atom_site_aniso_U_11
_atom_site_aniso_U_22
_atom_site_aniso_U_33
_atom_site_aniso_U_23
_atom_site_aniso_U_13
_atom_site_aniso_U_12
Si1 0.0359(5) 0.0295(6) 0.0287(5) 0.0063(4) 0.0086(4) 0.0123(5)
Si2 0.0342(5) 0.0322(6) 0.0383(6) 0.0053(5) 0.0077(4) 0.0089(5)
Al1 0.0339(5) 0.0342(7) 0.0292(6) 0.0059(5) 0.0073(4) 0.0156(5)
O1 0.0309(12) 0.0342(15) 0.0348(13) 0.0015(11) 0.0064(10) 0.0102(11)
O2 0.0437(14) 0.0305(15) 0.0320(13) 0.0000(11) 0.0113(11) 0.0150(12)
O3 0.0446(13) 0.0303(15) 0.0315(13) 0.0024(11) 0.0152(11) 0.0100(12)
N1 0.0312(14) 0.0250(17) 0.0277(15) 0.0054(12) 0.0072(12) 0.0090(13)
C1 0.054(2) 0.062(3) 0.041(2) 0.010(2) 0.0049(19) 0.037(2)
C2 0.056(2) 0.038(2) 0.035(2) 0.0146(17) 0.0098(18) 0.017(2)
C3 0.045(2) 0.067(3) 0.048(2) 0.013(2) -0.0038(19) 0.012(2)
C4 0.037(2) 0.050(3) 0.056(2) 0.004(2) 0.0167(18) 0.015(2)
C5 0.044(2) 0.031(3) 0.091(3) 0.007(2) 0.017(2) 0.005(2)
C6 0.055(2) 0.034(2) 0.040(2) 0.0002(17) 0.0115(19) 0.019(2)
C7 0.059(2) 0.057(3) 0.050(2) 0.008(2) 0.025(2) 0.024(2)
C8 0.089(3) 0.047(3) 0.044(2) 0.009(2) 0.027(2) 0.022(3)
C9 0.044(2) 0.035(2) 0.043(2) 0.0126(18) 0.0156(18) 0.0142(19)
C11 0.0328(18) 0.029(2) 0.0282(18) 0.0002(16) 0.0015(15) 0.0110(17)
C12 0.039(2) 0.036(2) 0.035(2) 0.0011(17) 0.0067(17) 0.0141(18)
C13 0.049(2) 0.044(3) 0.047(2) -0.005(2) 0.0103(19) 0.025(2)
C14 0.049(2) 0.053(3) 0.033(2) 0.002(2) 0.0153(18) 0.018(2)
C15 0.050(2) 0.045(3) 0.036(2) 0.0107(18) 0.0122(18) 0.019(2)
C16 0.0329(18) 0.028(2) 0.0286(18) 0.0010(16) 0.0036(15) 0.0075(17)
C121 0.047(2) 0.032(2) 0.047(2) 0.0049(18) 0.0084(18) 0.0197(19)
C122 0.064(3) 0.054(3) 0.072(3) 0.020(2) 0.008(2) 0.036(2)
C123 0.068(3) 0.038(3) 0.069(3) 0.002(2) 0.014(2) 0.020(2)
C161 0.044(2) 0.029(2) 0.0323(19) 0.0115(16) 0.0108(16) 0.0141(18)
C162 0.056(2) 0.036(2) 0.048(2) 0.0093(19) 0.0113(19) 0.017(2)
C163 0.057(2) 0.047(3) 0.048(2) 0.016(2) 0.008(2) 0.023(2)

loop_
_atom_type_symbol
_atom_type_description
_atom_type_scat_dispersion_real
_atom_type_scat_dispersion_imag
_atom_type_scat_source
C C 0.0033 0.0016 'International Tables Vol C Tables 4.2.6.8 and 6.1.1.4'
H H 0.0000 0.0000 'International Tables Vol C Tables 4.2.6.8 and 6.1.1.4'
N N 0.0061 0.0033 'International Tables Vol C Tables 4.2.6.8 and 6.1.1.4'
O O 0.0106 0.0060 'International Tables Vol C Tables 4.2.6.8 and 6.1.1.4'
Al Al 0.0645 0.0514 'International Tables Vol C Tables 4.2.6.8 and 6.1.1.4'
Si Si 0.0817 0.0704 'International Tables Vol C Tables 4.2.6.8 and 6.1.1.4'

loop_
_geom_angle_atom_site_label_1
_geom_angle_atom_site_label_2
_geom_angle_atom_site_label_3
_geom_angle
_geom_angle_site_symmetry_1
_geom_angle_site_symmetry_3
O2 Si1 O1 112.08(13) . .
O2 Si1 N1 109.95(13) . .
O1 Si1 N1 107.57(13) . .
O2 Si1 C2 108.28(16) . .
O1 Si1 C2 110.09(16) . .
N1 Si1 C2 108.83(15) . .
N1 Si2 C4 110.11(15) . .
N1 Si2 C5 113.03(16) . .
C4 Si2 C5 107.4(2) . .
N1 Si2 C3 110.72(16) . .
C4 Si2 C3 109.1(2) . .
C5 Si2 C3 106.3(2) . .
O2 Al1 O1 116.31(13) 2_676 .
O2 Al1 O3 99.94(12) 2_676 .
O1 Al1 O3 99.94(11) . .
O2 Al1 C1 116.69(15) 2_676 .
O1 Al1 C1 115.40(16) . .
O3 Al1 C1 104.59(15) . .
Si1 O1 Al1 145.51(15) . .
Si1 O2 Al1 158.62(16) . 2_676
C6 O3 C9 110.4(3) . .
C6 O3 Al1 122.2(2) . .
C9 O3 Al1 126.8(2) . .
C11 N1 Si1 120.09(19) . .
C11 N1 Si2 116.50(19) . .
Si1 N1 Si2 123.41(16) . .
Al1 C1 H1A 109.5 . .
Al1 C1 H1B 109.5 . .
H1A C1 H1B 109.5 . .
Al1 C1 H1C 109.5 . .
H1A C1 H1C 109.5 . .
H1B C1 H1C 109.5 . .
Si1 C2 H2B 109.5 . .
Si1 C2 H2C 109.5 . .
H2B C2 H2C 109.5 . .
Si1 C2 H2D 109.5 . .
H2B C2 H2D 109.5 . .
H2C C2 H2D 109.5 . .
Si2 C3 H3A 109.5 . .
Si2 C3 H3B 109.5 . .
H3A C3 H3B 109.5 . .
Si2 C3 H3C 109.5 . .
H3A C3 H3C 109.5 . .
H3B C3 H3C 109.5 . .
Si2 C4 H4A 109.5 . .
Si2 C4 H4B 109.5 . .
H4A C4 H4B 109.5 . .
Si2 C4 H4C 109.5 . .
H4A C4 H4C 109.5 . .
H4B C4 H4C 109.5 . .
Si2 C5 H5A 109.5 . .
Si2 C5 H5B 109.5 . .
H5A C5 H5B 109.5 . .
Si2 C5 H5C 109.5 . .
H5A C5 H5C 109.5 . .
H5B C5 H5C 109.5 . .
O3 C6 C7 104.1(3) . .
O3 C6 H6A 110.9 . .
C7 C6 H6A 110.9 . .
O3 C6 H6B 110.9 . .
C7 C6 H6B 110.9 . .
H6A C6 H6B 108.9 . .
C6 C7 C8 102.9(3) . .
C6 C7 H7A 111.2 . .
C8 C7 H7A 111.2 . .
C6 C7 H7B 111.2 . .
C8 C7 H7B 111.2 . .
H7A C7 H7B 109.1 . .
C9 C8 C7 104.7(3) . .
C9 C8 H8A 110.8 . .
C7 C8 H8A 110.8 . .
C9 C8 H8B 110.8 . .
C7 C8 H8B 110.8 . .
H8A C8 H8B 108.9 . .
O3 C9 C8 104.1(3) . .
O3 C9 H9A 110.9 . .
C8 C9 H9A 110.9 . .
O3 C9 H9B 110.9 . .
C8 C9 H9B 110.9 . .
H9A C9 H9B 109.0 . .
C12 C11 C16 119.8(3) . .
C12 C11 N1 120.5(3) . .
C16 C11 N1 119.8(3) . .
C13 C12 C11 118.8(4) . .
C13 C12 C121 118.8(3) . .
C11 C12 C121 122.4(3) . .
C14 C13 C12 121.6(4) . .
C14 C13 H13A 119.2 . .
C12 C13 H13A 119.2 . .
C13 C14 C15 119.2(4) . .
C13 C14 H14A 120.4 . .
C15 C14 H14A 120.4 . .
C14 C15 C16 121.6(4) . .
C14 C15 H15A 119.2 . .
C16 C15 H15A 119.2 . .
C15 C16 C11 119.0(3) . .
C15 C16 C161 119.2(3) . .
C11 C16 C161 121.8(3) . .
C12 C121 C122 111.6(3) . .
C12 C121 C123 112.7(3) . .
C122 C121 C123 109.7(3) . .
C12 C121 H12A 107.5 . .
C122 C121 H12A 107.5 . .
C123 C121 H12A 107.5 . .
C121 C122 H12B 109.5 . .
C121 C122 H12C 109.5 . .
H12B C122 H12C 109.5 . .
C121 C122 H12D 109.5 . .
H12B C122 H12D 109.5 . .
H12C C122 H12D 109.5 . .
C121 C123 H12E 109.5 . .
C121 C123 H12F 109.5 . .
H12E C123 H12F 109.5 . .
C121 C123 H12G 109.5 . .
H12E C123 H12G 109.5 . .
H12F C123 H12G 109.5 . .
C16 C161 C163 113.9(3) . .
C16 C161 C162 110.2(3) . .
C163 C161 C162 108.8(3) . .
C16 C161 H16A 107.9 . .
C163 C161 H16A 107.9 . .
C162 C161 H16A 107.9 . .
C161 C162 H16B 109.5 . .
C161 C162 H16C 109.5 . .
H16B C162 H16C 109.5 . .
C161 C162 H16D 109.5 . .
H16B C162 H16D 109.5 . .
H16C C162 H16D 109.5 . .
C161 C163 H16E 109.5 . .
C161 C163 H16F 109.5 . .
H16E C163 H16F 109.5 . .
C161 C163 H16G 109.5 . .
H16E C163 H16G 109.5 . .
H16F C163 H16G 109.5 . .

loop_
_geom_bond_atom_site_label_1
_geom_bond_atom_site_label_2
_geom_bond_distance
_geom_bond_site_symmetry_2
Si1 O2 1.605(2) .
Si1 O1 1.611(2) .
Si1 N1 1.750(3) .
Si1 C2 1.866(4) .
Si2 N1 1.751(3) .
Si2 C4 1.854(4) .
Si2 C5 1.863(4) .
Si2 C3 1.867(4) .
Al1 O2 1.711(3) 2_676
Al1 O1 1.719(2) .
Al1 O3 1.884(2) .
Al1 C1 1.947(4) .
O2 Al1 1.711(3) 2_676
O3 C6 1.464(4) .
O3 C9 1.479(4) .
N1 C11 1.448(4) .
C1 H1A 0.9800 .
C1 H1B 0.9800 .
C1 H1C 0.9800 .
C2 H2B 0.9800 .
C2 H2C 0.9800 .
C2 H2D 0.9800 .
C3 H3A 0.9800 .
C3 H3B 0.9800 .
C3 H3C 0.9800 .
C4 H4A 0.9800 .
C4 H4B 0.9800 .
C4 H4C 0.9800 .
C5 H5A 0.9800 .
C5 H5B 0.9800 .
C5 H5C 0.9800 .
C6 C7 1.509(5) .
C6 H6A 0.9900 .
C6 H6B 0.9900 .
C7 C8 1.511(6) .
C7 H7A 0.9900 .
C7 H7B 0.9900 .
C8 C9 1.500(5) .
C8 H8A 0.9900 .
C8 H8B 0.9900 .
C9 H9A 0.9900 .
C9 H9B 0.9900 .
C11 C12 1.406(5) .
C11 C16 1.412(5) .
C12 C13 1.400(5) .
C12 C121 1.519(5) .
C13 C14 1.375(5) .
C13 H13A 0.9500 .
C14 C15 1.383(5) .
C14 H14A 0.9500 .
C15 C16 1.388(5) .
C15 H15A 0.9500 .
C16 C161 1.518(5) .
C121 C122 1.531(5) .
C121 C123 1.539(5) .
C121 H12A 1.0000 .
C122 H12B 0.9800 .
C122 H12C 0.9800 .
C122 H12D 0.9800 .
C123 H12E 0.9800 .
C123 H12F 0.9800 .
C123 H12G 0.9800 .
C161 C163 1.532(5) .
C161 C162 1.551(4) .
C161 H16A 1.0000 .
C162 H16B 0.9800 .
C162 H16C 0.9800 .
C162 H16D 0.9800 .
C163 H16E 0.9800 .
C163 H16F 0.9800 .
C163 H16G 0.9800 .
